data_7207774
loop_
_publ_author_name
'Wang, Ke'
'Zhang, Dongdi'
'Ma, Junchuang'
'Ma, Pengtao'
'Niu, Jingyang'
'Wang, Jingping'

_publ_section_title
;
 Three-dimensional lanthanide polyoxometalate organic complexes:
 correlation of structure with properties
;
_journal_issue 9
_journal_name_full CrystEngComm
_journal_page_first 3205
_journal_paper_doi 10.1039/c2ce06492h
_journal_volume 14
_journal_year 2012
_chemical_formula_sum 'C35 H25 N5 O122 P2 Pr6 W22'
_chemical_formula_weight 7419.70
_chemical_name_systematic
;

?

;
_space_group_IT_number 2
_symmetry_cell_setting triclinic
_symmetry_space_group_name_Hall '-P 1'
_symmetry_space_group_name_H-M 'P -1'
_atom_sites_solution_hydrogens geom
_atom_sites_solution_primary direct
_atom_sites_solution_secondary difmap
_audit_creation_method SHELXL-97
_cell_angle_alpha 109.711(2)
_cell_angle_beta 91.443(2)
_cell_angle_gamma 112.699(2)
_cell_formula_units_Z 1
_cell_length_a 12.2350(19)
_cell_length_b 14.546(2)
_cell_length_c 19.853(3)
_cell_measurement_reflns_used 2584
_cell_measurement_temperature 296(2)
_cell_measurement_theta_max 0.00
_cell_measurement_theta_min 0.00
_cell_volume 3019.1(8)
_computing_cell_refinement 'Bruker SMART'
_computing_data_collection 'Bruker SMART'
_computing_data_reduction 'Bruker SAINT'
_computing_molecular_graphics 'Bruker SHELXTL'
_computing_publication_material 'Bruker SHELXTL'
_computing_structure_refinement 'SHELXL-97 (Sheldrick, 1997)'
_computing_structure_solution 'SHELXS-97 (Sheldrick, 1990)'
_diffrn_ambient_temperature 296(2)
_diffrn_measured_fraction_theta_full 0.994
_diffrn_measured_fraction_theta_max 0.994
_diffrn_measurement_device_type 'CCD area detector'
_diffrn_measurement_method 'phi and omega scans'
_diffrn_radiation_monochromator graphite
_diffrn_radiation_source 'fine-focus sealed tube'
_diffrn_radiation_type MoK\a
_diffrn_radiation_wavelength 0.71073
_diffrn_reflns_av_R_equivalents 0.1234
_diffrn_reflns_av_sigmaI/netI 0.1603
_diffrn_reflns_limit_h_max 14
_diffrn_reflns_limit_h_min -14
_diffrn_reflns_limit_k_max 17
_diffrn_reflns_limit_k_min -17
_diffrn_reflns_limit_l_max 23
_diffrn_reflns_limit_l_min -23
_diffrn_reflns_number 28605
_diffrn_reflns_theta_full 25.00
_diffrn_reflns_theta_max 25.00
_diffrn_reflns_theta_min 1.97
_exptl_absorpt_coefficient_mu 23.381
_exptl_absorpt_correction_T_max 0.3877
_exptl_absorpt_correction_T_min 0.1830
_exptl_absorpt_correction_type multi-scan
_exptl_absorpt_process_details SADABS
_exptl_crystal_colour colorless
_exptl_crystal_density_diffrn 4.081
_exptl_crystal_density_method 'not measured'
_exptl_crystal_description block
_exptl_crystal_F_000 3258
_exptl_crystal_size_max 0.11
_exptl_crystal_size_mid 0.08
_exptl_crystal_size_min 0.05
_refine_diff_density_max 4.188
_refine_diff_density_min -2.953
_refine_diff_density_rms 0.507
_refine_ls_extinction_method none
_refine_ls_goodness_of_fit_ref 1.002
_refine_ls_hydrogen_treatment constr
_refine_ls_matrix_type full
_refine_ls_number_parameters 866
_refine_ls_number_reflns 10564
_refine_ls_number_restraints 264
_refine_ls_restrained_S_all 0.992
_refine_ls_R_factor_all 0.1370
_refine_ls_R_factor_gt 0.0612
_refine_ls_shift/su_max 0.000
_refine_ls_shift/su_mean 0.000
_refine_ls_structure_factor_coef Fsqd
_refine_ls_weighting_details 'calc w=1/[\s^2^(Fo^2^)+(0.0458P)^2^+0.0000P] where P=(Fo^2^+2Fc^2^)/3'
_refine_ls_weighting_scheme calc
_refine_ls_wR_factor_gt 0.1216
_refine_ls_wR_factor_ref 0.1491
_reflns_number_gt 5658
_reflns_number_total 10564
_reflns_threshold_expression >2sigma(I)
_cod_data_source_file c2ce06492h.txt
_cod_data_source_block njy1_3
_cod_depositor_comments
;
The following automatic conversions were performed:

'_symmetry_cell_setting' value 'Triclinic' changed to 'triclinic'
according to /home/saulius/struct/CIF-dictionaries/cif_core.dic
dictionary named 'cif_core.dic' version 2.4.1 from
2010-06-29.

'_exptl_absorpt_correction_type' value 'Multi-scan'
changed to 'multi-scan' according to
/home/saulius/struct/CIF-dictionaries/cif_core.dic dictionary named
'cif_core.dic' version 2.4.1 from 2010-06-29.

Automatic conversion script
Id: cif_fix_values 1715 2011-07-08 13:25:40Z adriana 
;
_cod_original_cell_volume 3019.2(8)
_cod_original_sg_symbol_H-M P-1
_cod_database_code 7207774

loop_
_symmetry_equiv_pos_as_xyz
'x, y, z'
'-x, -y, -z'

loop_
_atom_site_label
_atom_site_type_symbol
_atom_site_fract_x
_atom_site_fract_y
_atom_site_fract_z
_atom_site_U_iso_or_equiv
_atom_site_adp_type
_atom_site_occupancy
_atom_site_symmetry_multiplicity
_atom_site_calc_flag
_atom_site_refinement_flags
_atom_site_disorder_assembly
_atom_site_disorder_group
Pr1 Pr 0.30418(14) 0.60743(13) 1.01185(9) 0.0200(4) Uani 1 1 d . . .
Pr2 Pr -0.12306(14) 0.79256(13) 0.91757(9) 0.0221(4) Uani 1 1 d . . .
Pr3 Pr -0.40337(15) -0.04379(14) 0.59729(10) 0.0287(4) Uani 1 1 d . . .
W1 W 0.42033(11) 0.47942(10) 0.65822(7) 0.0251(3) Uani 1 1 d . . .
W2 W 0.31037(10) 0.24014(10) 0.68043(7) 0.0225(3) Uani 1 1 d . . .
W3 W 0.13181(11) 0.29623(11) 0.58077(7) 0.0257(3) Uani 1 1 d . . .
W4 W 0.30401(11) 0.67876(10) 0.74663(7) 0.0245(3) Uani 1 1 d . . .
W5 W 0.10072(10) 0.63297(10) 0.85941(7) 0.0207(3) Uani 1 1 d . . .
W6 W 0.01472(11) 0.49680(10) 0.67201(7) 0.0252(3) Uani 1 1 d . . .
W7 W -0.09443(10) 0.23753(10) 0.69841(7) 0.0224(3) Uani 1 1 d . . .
W8 W -0.01357(10) 0.37884(9) 0.88463(7) 0.0182(3) Uani 1 1 d . . .
W9 W 0.08860(10) 0.18702(10) 0.79852(7) 0.0197(3) Uani 1 1 d . . .
W10 W 0.40397(10) 0.39251(9) 0.88137(7) 0.0182(3) Uani 1 1 d . . .
W11 W 0.50434(10) 0.62900(10) 0.86011(7) 0.0199(3) Uani 1 1 d . . .
P1 P 0.2082(7) 0.4345(6) 0.7735(4) 0.0163(16) Uani 1 1 d . . .
O1 O 0.5383(17) 0.5304(16) 0.6142(11) 0.034(5) Uani 1 1 d U . .
O2 O 0.3574(16) 0.1380(15) 0.6510(10) 0.022(5) Uani 1 1 d U . .
O3 O 0.0712(18) 0.2308(16) 0.4920(12) 0.036(6) Uani 1 1 d U . .
O4 O 0.3825(18) 0.7948(15) 0.7340(12) 0.034(6) Uani 1 1 d . . .
O5 O 0.0347(16) 0.7171(15) 0.9052(10) 0.026(5) Uani 1 1 d . . .
O6 O -0.0852(18) 0.4982(17) 0.6104(12) 0.039(6) Uani 1 1 d U . .
O7 O -0.2341(16) 0.1446(14) 0.6470(10) 0.020(4) Uani 1 1 d U . .
O8 O -0.1167(15) 0.3722(14) 0.9416(10) 0.018(4) Uani 1 1 d U . .
O9 O 0.0573(16) 0.0709(15) 0.8100(10) 0.025(5) Uani 1 1 d . . .
O10 O 0.4941(15) 0.3398(15) 0.9096(10) 0.022(5) Uani 1 1 d U . .
O11 O 0.6503(16) 0.7225(15) 0.8716(11) 0.027(5) Uani 1 1 d . . .
O12 O 0.3713(16) 0.4615(15) 0.9643(10) 0.027(5) Uani 1 1 d U . .
O13 O 0.2141(17) 0.6506(16) 0.9235(10) 0.028(5) Uani 1 1 d . . .
O14 O 0.4646(15) 0.6703(14) 0.9456(9) 0.019(4) Uani 1 1 d U . .
O15 O 0.1256(15) 0.4495(14) 0.9410(10) 0.021(5) Uani 1 1 d U . .
O16 O -0.0502(15) 0.1400(13) 0.7256(9) 0.014(4) Uani 1 1 d U . .
O17 O 0.2025(15) 0.2053(14) 0.5937(9) 0.018(4) Uani 1 1 d U . .
O18 O 0.0061(15) 0.2298(14) 0.6287(10) 0.019(4) Uani 1 1 d U . .
O19 O -0.0016(15) 0.4961(14) 0.8599(10) 0.017(4) Uani 1 1 d U . .
O20 O -0.0027(15) 0.5789(14) 0.7618(10) 0.020(4) Uani 1 1 d U . .
O21 O 0.5281(16) 0.5126(14) 0.8730(10) 0.020(4) Uani 1 1 d U . .
O22 O -0.1270(15) 0.2878(14) 0.7903(9) 0.016(4) Uani 1 1 d U . .
O23 O 0.4163(16) 0.6869(15) 0.8180(11) 0.028(5) Uani 1 1 d . . .
O24 O 0.2883(16) 0.3962(15) 0.5778(10) 0.024(5) Uani 1 1 d U . .
O25 O 0.4864(17) 0.5393(15) 0.7500(11) 0.030(5) Uani 1 1 d U . .
O26 O 0.3902(16) 0.3172(14) 0.7719(11) 0.024(5) Uani 1 1 d U . .
O27 O 0.2370(17) 0.2745(15) 0.8578(10) 0.025(5) Uani 1 1 d . . .
O28 O -0.0767(17) 0.3643(16) 0.6854(11) 0.031(5) Uani 1 1 d U . .
O29 O 0.0843(17) 0.4106(15) 0.6070(11) 0.032(5) Uani 1 1 d . . .
O30 O 0.0056(15) 0.2461(14) 0.8690(10) 0.019(4) Uani 1 1 d U . .
O31 O 0.1564(15) 0.6180(16) 0.6750(10) 0.026(5) Uani 1 1 d . . .
O32 O 0.1730(17) 0.1775(14) 0.7206(10) 0.025(5) Uani 1 1 d . . .
O33 O 0.3517(18) 0.5814(16) 0.6767(11) 0.033(5) Uani 1 1 d . . .
O34 O 0.4214(15) 0.3431(14) 0.6488(11) 0.026(5) Uani 1 1 d . . .
O35 O 0.2168(16) 0.7259(14) 0.8191(10) 0.024(5) Uani 1 1 d U . .
O36 O 0.2437(15) 0.3830(14) 0.7033(10) 0.019(4) Uani 1 1 d U . .
O37 O 0.1715(15) 0.5208(14) 0.7683(10) 0.021(5) Uani 1 1 d . . .
O38 O 0.0989(16) 0.3525(14) 0.7854(10) 0.020(5) Uani 1 1 d . . .
O39 O 0.3144(15) 0.4813(14) 0.8361(10) 0.019(5) Uani 1 1 d . . .
O40 O -0.1647(18) 0.9143(17) 0.8614(12) 0.043(6) Uani 1 1 d . . .
O41 O -0.210(2) 0.6976(17) 0.9969(12) 0.042(6) Uani 1 1 d . . .
O42 O -0.081(3) 0.7465(18) 0.7839(12) 0.063(8) Uani 1 1 d . . .
O43 O -0.2078(16) 0.6035(15) 0.8512(10) 0.024(5) Uani 1 1 d U . .
O44 O -0.2575(15) 0.4814(15) 0.9028(10) 0.020(5) Uani 1 1 d . . .
O45 O -0.4660(16) 0.0816(14) 0.5749(10) 0.022(5) Uani 1 1 d . . .
O46 O -0.4663(18) 0.1838(16) 0.5150(11) 0.033(5) Uani 1 1 d . . .
O47 O 0.3593(19) 0.7926(17) 1.0758(12) 0.041(6) Uani 1 1 d . . .
O48 O 0.317(3) 0.932(2) 1.130(2) 0.095(11) Uani 1 1 d . . .
H48 H 0.2722 0.8913 1.1475 0.142 Uiso 1 1 calc R . .
O49 O -0.2842(17) 0.0072(16) 0.5009(10) 0.032(5) Uani 1 1 d U . .
O50 O -0.495(2) -0.2179(17) 0.6140(12) 0.042(6) Uani 1 1 d . . .
O51 O -0.267(3) -0.138(3) 0.563(2) 0.131(15) Uani 1 1 d . . .
O52 O -0.288(2) -0.017(2) 0.7175(14) 0.070(9) Uani 1 1 d . . .
O53 O 0.0618(19) 0.9386(17) 0.9210(12) 0.042(6) Uani 1 1 d U . .
O54 O 0.200(2) 1.1011(18) 0.9870(12) 0.043(6) Uani 1 1 d U . .
O55 O 0.5261(19) 1.0452(18) 0.7097(12) 0.038(6) Uani 1 1 d U . .
O56 O 0.368(2) 0.9164(18) 0.6353(14) 0.045(7) Uani 1 1 d . . .
O57 O 0.0350(17) 0.8681(16) 1.0378(12) 0.036(6) Uani 1 1 d . . .
N1 N 0.463(3) 0.895(2) 0.980(2) 0.060(11) Uani 0.50 1 d P A 1
C3 C 0.463(3) 0.895(2) 0.980(2) 0.060(11) Uani 0.50 1 d P A 2
H3 H 0.4251 0.8206 0.9622 0.072 Uiso 0.50 1 calc PR A 2
N2 N 0.236(2) 0.919(2) 0.7493(13) 0.029(6) Uani 1 1 d U . .
N3 N -0.390(2) 0.240(2) 0.6990(14) 0.032(6) Uani 1 1 d U . .
C1 C 0.361(3) 0.879(3) 1.0788(18) 0.033(8) Uani 1 1 d U A .
C2 C 0.440(4) 0.947(3) 1.043(2) 0.071(14) Uani 1 1 d . . .
C4 C 0.536(4) 0.941(4) 0.938(2) 0.077(13) Uani 1 1 d U . .
H4 H 0.5669 0.9037 0.9020 0.092 Uiso 1 1 calc R A 1
C5 C 0.157(3) 1.016(2) 0.9311(16) 0.022(7) Uani 1 1 d U . .
C6 C 0.225(3) 1.016(3) 0.8708(16) 0.027(7) Uani 1 1 d . . .
C7 C 0.333(2) 1.098(2) 0.8760(17) 0.026(7) Uani 1 1 d U . .
H7 H 0.3659 1.1594 0.9181 0.031 Uiso 1 1 calc R . .
C8 C 0.392(3) 1.088(2) 0.8200(15) 0.024(7) Uani 1 1 d U . .
H8 H 0.4655 1.1434 0.8243 0.029 Uiso 1 1 calc R . .
C9 C 0.348(3) 1.000(2) 0.7571(17) 0.028(8) Uani 1 1 d . . .
C10 C 0.415(3) 0.988(3) 0.6954(17) 0.027(8) Uani 1 1 d . . .
C11 C 0.186(2) 0.932(2) 0.8115(15) 0.016(6) Uani 1 1 d U . .
H11 H 0.1164 0.8745 0.8103 0.019 Uiso 1 1 calc R . .
C12 C -0.252(2) 0.510(2) 0.8502(15) 0.017(7) Uani 1 1 d . . .
C13 C -0.298(2) 0.427(2) 0.7749(16) 0.020(7) Uani 1 1 d U . .
C14 C -0.290(2) 0.448(2) 0.7105(16) 0.027(7) Uani 1 1 d U . .
H14 H -0.2532 0.5196 0.7146 0.032 Uiso 1 1 calc R . .
C15 C -0.335(2) 0.370(2) 0.6424(16) 0.025(7) Uani 1 1 d U . .
H15 H -0.3308 0.3869 0.6012 0.030 Uiso 1 1 calc R . .
C16 C -0.387(2) 0.260(2) 0.6362(16) 0.020(7) Uani 1 1 d U . .
C17 C -0.441(2) 0.170(2) 0.5675(15) 0.015(6) Uani 1 1 d U . .
C18 C -0.350(3) 0.315(2) 0.7668(18) 0.027(8) Uani 1 1 d . . .
H18 H -0.3557 0.2954 0.8071 0.033 Uiso 1 1 calc R . .
O1W O 0.802(2) 0.226(3) 0.5029(18) 0.099(12) Uani 1 1 d . . .
O2W O 0.987(3) 0.001(2) 0.573(2) 0.121(14) Uani 1 1 d . . .
O3W O 0.698(3) 0.672(3) 0.573(2) 0.123(13) Uani 1 1 d U . .
O4W O 0.280(4) 0.601(4) 0.527(2) 0.161(17) Uani 1 1 d U . .

loop_
_atom_site_aniso_label
_atom_site_aniso_U_11
_atom_site_aniso_U_22
_atom_site_aniso_U_33
_atom_site_aniso_U_23
_atom_site_aniso_U_13
_atom_site_aniso_U_12
Pr1 0.0120(8) 0.0186(9) 0.0291(11) 0.0069(8) 0.0081(8) 0.0074(7)
Pr2 0.0153(9) 0.0160(9) 0.0339(11) 0.0077(8) 0.0129(8) 0.0064(8)
Pr3 0.0207(9) 0.0314(11) 0.0342(11) 0.0069(9) 0.0085(8) 0.0157(9)
W1 0.0182(7) 0.0289(8) 0.0320(8) 0.0117(7) 0.0129(6) 0.0131(6)
W2 0.0145(6) 0.0241(7) 0.0288(8) 0.0044(6) 0.0080(6) 0.0125(6)
W3 0.0180(7) 0.0332(8) 0.0272(8) 0.0068(7) 0.0087(6) 0.0155(6)
W4 0.0195(7) 0.0255(8) 0.0363(8) 0.0163(7) 0.0143(6) 0.0129(6)
W5 0.0137(6) 0.0203(7) 0.0305(8) 0.0080(6) 0.0087(6) 0.0106(6)
W6 0.0199(7) 0.0289(8) 0.0311(8) 0.0099(7) 0.0082(6) 0.0154(6)
W7 0.0109(6) 0.0246(7) 0.0283(8) 0.0043(6) 0.0043(6) 0.0087(6)
W8 0.0096(6) 0.0169(7) 0.0262(8) 0.0048(6) 0.0067(5) 0.0063(5)
W9 0.0096(6) 0.0174(7) 0.0317(8) 0.0067(6) 0.0068(6) 0.0073(5)
W10 0.0103(6) 0.0170(7) 0.0265(8) 0.0057(6) 0.0054(5) 0.0068(5)
W11 0.0106(6) 0.0185(7) 0.0319(8) 0.0096(6) 0.0088(6) 0.0070(5)
P1 0.018(4) 0.020(4) 0.011(4) 0.004(4) 0.000(3) 0.009(3)
O1 0.028(9) 0.033(9) 0.039(9) 0.019(7) 0.017(7) 0.005(7)
O2 0.021(5) 0.022(5) 0.022(5) 0.008(2) 0.0043(13) 0.009(2)
O3 0.036(9) 0.037(9) 0.046(10) 0.009(7) 0.019(7) 0.031(7)
O4 0.042(13) 0.025(13) 0.056(16) 0.032(12) 0.030(12) 0.020(11)
O5 0.028(12) 0.025(12) 0.034(13) 0.012(11) 0.014(10) 0.019(10)
O6 0.032(9) 0.047(10) 0.046(10) 0.015(7) 0.006(7) 0.025(7)
O7 0.020(5) 0.021(5) 0.021(5) 0.0073(19) 0.0038(13) 0.009(2)
O8 0.015(7) 0.020(8) 0.020(8) 0.003(6) 0.014(6) 0.010(6)
O9 0.014(10) 0.034(13) 0.027(12) 0.017(11) 0.004(9) 0.005(10)
O10 0.014(8) 0.026(8) 0.032(9) 0.014(7) 0.013(6) 0.013(6)
O11 0.015(11) 0.031(13) 0.031(13) 0.010(11) -0.002(10) 0.008(10)
O12 0.026(5) 0.027(5) 0.027(5) 0.010(2) 0.0049(13) 0.011(2)
O13 0.022(11) 0.036(13) 0.024(12) 0.011(11) 0.012(10) 0.009(10)
O14 0.014(8) 0.024(8) 0.017(8) 0.004(7) -0.006(6) 0.010(6)
O15 0.011(7) 0.015(8) 0.032(9) 0.004(7) 0.005(6) 0.004(6)
O16 0.013(7) 0.010(7) 0.017(8) 0.008(6) 0.004(6) 0.000(6)
O17 0.018(8) 0.025(8) 0.011(8) 0.004(6) 0.006(6) 0.010(6)
O18 0.017(8) 0.013(8) 0.025(8) 0.010(7) 0.012(6) 0.002(6)
O19 0.008(7) 0.021(8) 0.018(8) 0.000(6) 0.006(6) 0.006(6)
O20 0.014(7) 0.023(8) 0.021(8) 0.003(7) 0.011(6) 0.010(6)
O21 0.025(8) 0.009(8) 0.024(8) 0.008(6) 0.011(7) 0.004(6)
O22 0.015(4) 0.016(4) 0.016(4) 0.0056(18) 0.0029(13) 0.007(2)
O23 0.016(11) 0.022(12) 0.044(14) 0.009(11) 0.013(10) 0.008(10)
O24 0.018(8) 0.029(9) 0.027(9) 0.007(7) 0.012(7) 0.014(7)
O25 0.028(8) 0.028(8) 0.049(9) 0.017(7) 0.013(7) 0.024(7)
O26 0.021(8) 0.019(8) 0.039(9) 0.014(7) 0.010(7) 0.011(7)
O27 0.028(12) 0.028(12) 0.024(12) 0.009(10) 0.022(10) 0.017(10)
O28 0.029(8) 0.037(9) 0.029(9) 0.003(7) 0.012(7) 0.022(7)
O29 0.025(12) 0.022(12) 0.053(15) 0.013(12) 0.007(11) 0.017(10)
O30 0.019(4) 0.019(4) 0.019(4) 0.0072(19) 0.0032(13) 0.008(2)
O31 0.009(10) 0.033(13) 0.024(12) 0.011(11) -0.003(9) -0.003(10)
O32 0.038(13) 0.009(11) 0.028(13) 0.000(10) 0.010(10) 0.016(10)
O33 0.037(13) 0.031(13) 0.025(13) -0.005(11) -0.006(11) 0.023(11)
O34 0.011(10) 0.017(11) 0.043(14) 0.006(11) 0.016(10) 0.002(9)
O35 0.020(8) 0.019(8) 0.035(9) 0.004(7) 0.009(7) 0.017(7)
O36 0.019(4) 0.019(4) 0.020(5) 0.0073(19) 0.0037(13) 0.008(2)
O37 0.017(11) 0.022(12) 0.024(12) 0.009(10) 0.003(9) 0.009(9)
O38 0.028(12) 0.019(11) 0.012(11) 0.004(9) 0.006(9) 0.011(10)
O39 0.013(10) 0.018(11) 0.034(13) 0.018(10) 0.013(9) 0.007(9)
O40 0.028(13) 0.042(15) 0.055(16) 0.034(13) -0.013(12) -0.001(12)
O41 0.048(15) 0.030(14) 0.048(16) 0.015(12) 0.014(13) 0.016(12)
O42 0.14(3) 0.035(15) 0.038(16) 0.019(13) 0.045(17) 0.049(17)
O43 0.021(8) 0.016(8) 0.029(9) 0.008(7) 0.008(7) 0.004(7)
O44 0.013(10) 0.029(12) 0.028(12) 0.017(11) 0.016(9) 0.014(10)
O45 0.030(12) 0.019(12) 0.013(11) 0.004(10) -0.002(9) 0.008(10)
O46 0.038(13) 0.030(13) 0.032(14) 0.012(11) 0.001(11) 0.014(11)
O47 0.034(13) 0.028(14) 0.056(17) 0.014(13) -0.003(12) 0.011(12)
O48 0.11(3) 0.031(17) 0.13(3) 0.015(19) 0.07(2) 0.023(19)
O49 0.031(8) 0.038(9) 0.022(9) 0.000(7) 0.015(7) 0.018(7)
O50 0.050(15) 0.035(14) 0.055(16) 0.023(13) 0.023(13) 0.025(13)
O51 0.07(2) 0.17(4) 0.21(4) 0.12(4) 0.08(3) 0.07(3)
O52 0.065(19) 0.10(2) 0.067(19) 0.019(18) -0.003(15) 0.066(18)
O53 0.041(9) 0.033(9) 0.041(10) 0.018(8) 0.017(8) 0.001(7)
O54 0.043(6) 0.043(6) 0.043(6) 0.016(2) 0.0080(15) 0.018(3)
O55 0.034(9) 0.043(9) 0.036(9) 0.006(7) 0.019(7) 0.022(7)
O56 0.038(14) 0.028(14) 0.08(2) 0.026(15) 0.035(14) 0.012(12)
O57 0.019(12) 0.025(13) 0.055(16) -0.003(12) 0.012(11) 0.014(11)
N1 0.07(3) 0.020(19) 0.09(3) 0.02(2) 0.06(2) 0.017(19)
C3 0.07(3) 0.020(19) 0.09(3) 0.02(2) 0.06(2) 0.017(19)
N2 0.029(6) 0.029(6) 0.029(6) 0.011(2) 0.0052(15) 0.012(3)
N3 0.031(6) 0.032(6) 0.031(6) 0.012(3) 0.0058(15) 0.013(3)
C1 0.027(11) 0.031(11) 0.043(12) 0.009(9) 0.005(8) 0.018(9)
C2 0.12(4) 0.02(2) 0.07(3) 0.01(2) 0.04(3) 0.04(3)
C4 0.080(16) 0.071(16) 0.078(16) 0.029(10) 0.023(10) 0.030(10)
C5 0.022(7) 0.022(7) 0.022(7) 0.008(3) 0.0039(16) 0.009(3)
C6 0.04(2) 0.03(2) 0.015(18) 0.015(16) 0.009(15) 0.016(17)
C7 0.021(10) 0.023(11) 0.034(11) 0.003(8) 0.013(8) 0.017(8)
C8 0.026(10) 0.022(11) 0.024(11) 0.004(8) 0.012(8) 0.012(8)
C9 0.036(19) 0.021(18) 0.03(2) 0.007(16) 0.003(16) 0.014(16)
C10 0.05(2) 0.019(19) 0.007(17) 0.004(15) 0.005(16) 0.005(17)
C11 0.018(10) 0.013(10) 0.019(10) 0.005(8) 0.008(8) 0.010(8)
C12 0.012(15) 0.027(19) 0.021(18) 0.018(16) 0.005(13) 0.010(14)
C13 0.018(10) 0.018(10) 0.025(11) 0.001(8) 0.000(8) 0.015(8)
C14 0.019(10) 0.023(11) 0.036(11) 0.005(8) 0.002(8) 0.013(8)
C15 0.021(10) 0.030(11) 0.023(11) 0.008(8) 0.000(8) 0.012(8)
C16 0.015(10) 0.023(10) 0.024(11) 0.008(8) 0.002(8) 0.010(8)
C17 0.015(6) 0.015(6) 0.015(6) 0.006(2) 0.0029(15) 0.006(3)
C18 0.026(18) 0.009(16) 0.04(2) 0.014(16) 0.002(16) 0.002(14)
O1W 0.024(15) 0.13(3) 0.13(3) 0.06(3) 0.000(17) 0.004(18)
O2W 0.11(3) 0.037(19) 0.19(4) 0.03(2) 0.06(3) 0.02(2)
O3W 0.126(15) 0.126(15) 0.115(15) 0.050(10) 0.041(10) 0.045(10)
O4W 0.165(19) 0.161(19) 0.155(19) 0.070(11) 0.027(10) 0.057(11)

loop_
_atom_type_symbol
_atom_type_description
_atom_type_scat_dispersion_real
_atom_type_scat_dispersion_imag
_atom_type_scat_source
C C 0.0033 0.0016 'International Tables Vol C Tables 4.2.6.8 and 6.1.1.4'
H H 0.0000 0.0000 'International Tables Vol C Tables 4.2.6.8 and 6.1.1.4'
N N 0.0061 0.0033 'International Tables Vol C Tables 4.2.6.8 and 6.1.1.4'
O O 0.0106 0.0060 'International Tables Vol C Tables 4.2.6.8 and 6.1.1.4'
P P 0.1023 0.0942 'International Tables Vol C Tables 4.2.6.8 and 6.1.1.4'
Pr Pr -0.2180 2.8214 'International Tables Vol C Tables 4.2.6.8 and 6.1.1.4'
W W -0.8490 6.8722 'International Tables Vol C Tables 4.2.6.8 and 6.1.1.4'

loop_
_geom_angle_atom_site_label_1
_geom_angle_atom_site_label_2
_geom_angle_atom_site_label_3
_geom_angle
_geom_angle_site_symmetry_1
_geom_angle_site_symmetry_3
O47 Pr1 O15 137.9(6) . .
O47 Pr1 O44 108.2(7) . 2_567
O15 Pr1 O44 80.0(6) . 2_567
O47 Pr1 O13 78.9(7) . .
O15 Pr1 O13 72.2(6) . .
O44 Pr1 O13 143.0(6) 2_567 .
O47 Pr1 O14 84.0(7) . .
O15 Pr1 O14 116.3(6) . .
O44 Pr1 O14 140.5(5) 2_567 .
O13 Pr1 O14 75.3(6) . .
O47 Pr1 O12 147.3(7) . .
O15 Pr1 O12 74.6(6) . .
O44 Pr1 O12 76.8(6) 2_567 .
O13 Pr1 O12 117.1(6) . .
O14 Pr1 O12 74.1(6) . .
O47 Pr1 O10 79.6(6) . 2_667
O15 Pr1 O10 140.1(6) . 2_667
O44 Pr1 O10 73.2(6) 2_567 2_667
O13 Pr1 O10 142.7(6) . 2_667
O14 Pr1 O10 72.4(6) . 2_667
O12 Pr1 O10 70.9(6) . 2_667
O47 Pr1 O8 72.6(7) . 2_567
O15 Pr1 O8 70.5(6) . 2_567
O44 Pr1 O8 73.6(6) 2_567 2_567
O13 Pr1 O8 74.4(6) . 2_567
O14 Pr1 O8 144.6(6) . 2_567
O12 Pr1 O8 137.2(6) . 2_567
O10 Pr1 O8 126.5(6) 2_667 2_567
O43 Pr2 O53 133.4(7) . .
O43 Pr2 O41 69.8(7) . .
O53 Pr2 O41 137.5(7) . .
O43 Pr2 O54 128.9(7) . 2_577
O53 Pr2 O54 97.7(7) . 2_577
O41 Pr2 O54 69.3(7) . 2_577
O43 Pr2 O5 67.7(6) . .
O53 Pr2 O5 74.9(7) . .
O41 Pr2 O5 89.5(7) . .
O54 Pr2 O5 139.8(7) 2_577 .
O43 Pr2 O11 69.8(6) . 1_455
O53 Pr2 O11 137.8(7) . 1_455
O41 Pr2 O11 78.8(7) . 1_455
O54 Pr2 O11 73.2(7) 2_577 1_455
O5 Pr2 O11 137.4(6) . 1_455
O43 Pr2 O40 119.3(7) . .
O53 Pr2 O40 69.0(7) . .
O41 Pr2 O40 138.2(7) . .
O54 Pr2 O40 76.4(7) 2_577 .
O5 Pr2 O40 132.2(7) . .
O11 Pr2 O40 68.8(6) 1_455 .
O43 Pr2 O42 68.7(7) . .
O53 Pr2 O42 73.5(8) . .
O41 Pr2 O42 138.2(7) . .
O54 Pr2 O42 146.0(7) 2_577 .
O5 Pr2 O42 70.8(7) . .
O11 Pr2 O42 91.2(8) 1_455 .
O40 Pr2 O42 69.8(7) . .
O43 Pr2 O57 116.9(6) . .
O53 Pr2 O57 67.4(7) . .
O41 Pr2 O57 70.1(7) . .
O54 Pr2 O57 75.3(6) 2_577 .
O5 Pr2 O57 65.3(6) . .
O11 Pr2 O57 141.8(6) 1_455 .
O40 Pr2 O57 123.2(7) . .
O42 Pr2 O57 126.9(8) . .
O45 Pr3 O46 89.8(6) . 2_456
O45 Pr3 O50 138.7(7) . .
O46 Pr3 O50 70.3(7) 2_456 .
O45 Pr3 O51 143.4(9) . .
O46 Pr3 O51 83.6(11) 2_456 .
O50 Pr3 O51 71.8(9) . .
O45 Pr3 O55 72.0(7) . 1_445
O46 Pr3 O55 125.4(7) 2_456 1_445
O50 Pr3 O55 90.3(7) . 1_445
O51 Pr3 O55 139.1(10) . 1_445
O45 Pr3 O7 69.1(6) . .
O46 Pr3 O7 142.1(6) 2_456 .
O50 Pr3 O7 145.0(7) . .
O51 Pr3 O7 95.0(9) . .
O55 Pr3 O7 78.8(7) 1_445 .
O45 Pr3 O49 75.4(6) . .
O46 Pr3 O49 78.2(7) 2_456 .
O50 Pr3 O49 130.9(7) . .
O51 Pr3 O49 68.0(9) . .
O55 Pr3 O49 138.8(7) 1_445 .
O7 Pr3 O49 66.4(6) . .
O45 Pr3 O52 126.6(7) . .
O46 Pr3 O52 141.6(8) 2_456 .
O50 Pr3 O52 73.3(8) . .
O51 Pr3 O52 73.7(11) . .
O55 Pr3 O52 65.9(7) 1_445 .
O7 Pr3 O52 71.8(8) . .
O49 Pr3 O52 118.9(8) . .
O45 Pr3 O56 72.9(6) . 1_445
O46 Pr3 O56 78.5(7) 2_456 1_445
O50 Pr3 O56 68.0(6) . 1_445
O51 Pr3 O56 139.5(9) . 1_445
O55 Pr3 O56 47.1(7) 1_445 1_445
O7 Pr3 O56 121.1(6) . 1_445
O49 Pr3 O56 140.3(7) . 1_445
O52 Pr3 O56 99.1(8) . 1_445
O45 Pr3 C10 72.1(7) . 1_445
O46 Pr3 C10 102.2(8) 2_456 1_445
O50 Pr3 C10 77.2(7) . 1_445
O51 Pr3 C10 144.4(10) . 1_445
O55 Pr3 C10 23.6(7) 1_445 1_445
O7 Pr3 C10 100.7(7) . 1_445
O49 Pr3 C10 147.5(7) . 1_445
O52 Pr3 C10 81.2(8) . 1_445
O56 Pr3 C10 23.7(7) 1_445 1_445
O25 W1 O1 104.1(9) . .
O25 W1 O33 88.1(8) . .
O1 W1 O33 102.1(9) . .
O25 W1 O24 154.8(8) . .
O1 W1 O24 100.9(9) . .
O33 W1 O24 83.1(8) . .
O25 W1 O34 92.8(8) . .
O1 W1 O34 102.2(9) . .
O33 W1 O34 154.6(8) . .
O24 W1 O34 85.4(8) . .
O25 W1 O36 83.2(8) . .
O1 W1 O36 171.3(8) . .
O33 W1 O36 82.5(8) . .
O24 W1 O36 72.3(7) . .
O34 W1 O36 72.4(6) . .
O2 W2 O26 103.8(8) . .
O2 W2 O34 101.0(8) . .
O26 W2 O34 90.2(9) . .
O2 W2 O32 101.5(8) . .
O26 W2 O32 87.2(8) . .
O34 W2 O32 157.4(7) . .
O2 W2 O17 100.4(8) . .
O26 W2 O17 155.8(8) . .
O34 W2 O17 84.4(8) . .
O32 W2 O17 88.8(8) . .
O2 W2 O36 171.4(7) . .
O26 W2 O36 83.2(7) . .
O34 W2 O36 73.8(7) . .
O32 W2 O36 83.6(6) . .
O17 W2 O36 72.6(7) . .
O3 W3 O29 102.2(9) . .
O3 W3 O17 100.0(8) . .
O29 W3 O17 157.8(8) . .
O3 W3 O24 101.6(9) . .
O29 W3 O24 88.0(8) . .
O17 W3 O24 89.3(8) . .
O3 W3 O18 103.8(9) . .
O29 W3 O18 86.5(8) . .
O17 W3 O18 86.5(7) . .
O24 W3 O18 154.5(8) . .
O3 W3 O36 171.3(7) . .
O29 W3 O36 84.9(8) . .
O17 W3 O36 73.2(7) . .
O24 W3 O36 73.3(7) . .
O18 W3 O36 81.4(7) . .
O4 W4 O23 100.7(9) . .
O4 W4 O33 101.2(9) . .
O23 W4 O33 87.6(8) . .
O4 W4 O35 100.5(9) . .
O23 W4 O35 90.9(8) . .
O33 W4 O35 158.1(9) . .
O4 W4 O31 100.5(9) . .
O23 W4 O31 158.7(8) . .
O33 W4 O31 86.2(8) . .
O35 W4 O31 87.4(8) . .
O4 W4 O37 172.6(8) . .
O23 W4 O37 83.4(7) . .
O33 W4 O37 84.9(8) . .
O35 W4 O37 73.2(7) . .
O31 W4 O37 75.7(7) . .
O13 W5 O5 106.0(9) . .
O13 W5 O19 92.6(8) . .
O5 W5 O19 104.2(8) . .
O13 W5 O35 91.6(8) . .
O5 W5 O35 100.3(8) . .
O19 W5 O35 153.0(7) . .
O13 W5 O20 158.7(8) . .
O5 W5 O20 95.2(8) . .
O19 W5 O20 83.7(7) . .
O35 W5 O20 82.7(7) . .
O13 W5 O37 87.8(7) . .
O5 W5 O37 165.0(7) . .
O19 W5 O37 80.5(7) . .
O35 W5 O37 73.0(7) . .
O20 W5 O37 70.9(6) . .
O6 W6 O20 104.6(9) . .
O6 W6 O31 99.7(9) . .
O20 W6 O31 89.6(8) . .
O6 W6 O28 102.6(9) . .
O20 W6 O28 92.1(8) . .
O31 W6 O28 156.5(8) . .
O6 W6 O29 100.5(9) . .
O20 W6 O29 154.9(8) . .
O31 W6 O29 85.5(8) . .
O28 W6 O29 83.2(8) . .
O6 W6 O37 172.6(8) . .
O20 W6 O37 71.2(7) . .
O31 W6 O37 74.5(7) . .
O28 W6 O37 83.8(7) . .
O29 W6 O37 83.8(7) . .
O7 W7 O22 103.5(8) . .
O7 W7 O18 101.8(8) . .
O22 W7 O18 154.6(8) . .
O7 W7 O28 103.5(8) . .
O22 W7 O28 91.2(8) . .
O18 W7 O28 83.2(8) . .
O7 W7 O16 97.2(8) . .
O22 W7 O16 88.7(7) . .
O18 W7 O16 87.8(7) . .
O28 W7 O16 158.7(8) . .
O7 W7 O38 170.3(7) . .
O22 W7 O38 71.2(7) . .
O18 W7 O38 83.7(7) . .
O28 W7 O38 85.0(7) . .
O16 W7 O38 74.8(6) . .
O8 W8 O15 105.4(9) . .
O8 W8 O19 103.5(8) . .
O15 W8 O19 93.2(8) . .
O8 W8 O30 101.8(8) . .
O15 W8 O30 88.5(8) . .
O19 W8 O30 153.2(7) . .
O8 W8 O22 98.6(8) . .
O15 W8 O22 155.5(7) . .
O19 W8 O22 85.5(7) . .
O30 W8 O22 82.0(7) . .
O8 W8 O38 167.7(8) . .
O15 W8 O38 85.6(7) . .
O19 W8 O38 80.9(6) . .
O30 W8 O38 72.6(7) . .
O22 W8 O38 70.0(6) . .
O9 W9 O27 101.8(8) . .
O9 W9 O32 103.8(8) . .
O27 W9 O32 86.2(8) . .
O9 W9 O30 99.5(8) . .
O27 W9 O30 93.0(7) . .
O32 W9 O30 156.3(7) . .
O9 W9 O16 99.0(8) . .
O27 W9 O16 158.9(7) . .
O32 W9 O16 85.1(8) . .
O30 W9 O16 87.4(7) . .
O9 W9 O38 170.1(7) . .
O27 W9 O38 84.9(7) . .
O32 W9 O38 83.7(7) . .
O30 W9 O38 72.6(7) . .
O16 W9 O38 75.0(6) . .
O10 W10 O12 102.0(9) . .
O10 W10 O21 97.8(8) . .
O12 W10 O21 97.4(8) . .
O10 W10 O27 103.7(8) . .
O12 W10 O27 89.3(8) . .
O21 W10 O27 155.7(8) . .
O10 W10 O26 97.1(8) . .
O12 W10 O26 159.8(8) . .
O21 W10 O26 86.3(7) . .
O27 W10 O26 79.9(7) . .
O10 W10 O39 169.4(7) . .
O12 W10 O39 83.0(7) . .
O21 W10 O39 72.1(7) . .
O27 W10 O39 85.6(7) . .
O26 W10 O39 79.2(7) . .
O11 W11 O14 103.8(9) . .
O11 W11 O21 102.4(8) . .
O14 W11 O21 93.5(8) . .
O11 W11 O23 100.8(8) . .
O14 W11 O23 94.4(8) . .
O21 W11 O23 152.9(8) . .
O11 W11 O25 97.2(8) . .
O14 W11 O25 159.0(8) . .
O21 W11 O25 83.2(7) . .
O23 W11 O25 80.2(8) . .
O11 W11 O39 171.7(8) . .
O14 W11 O39 81.9(7) . .
O21 W11 O39 70.9(7) . .
O23 W11 O39 84.7(7) . .
O25 W11 O39 77.4(7) . .
O38 P1 O36 109.5(11) . .
O38 P1 O37 105.9(10) . .
O36 P1 O37 110.0(11) . .
O38 P1 O39 111.0(10) . .
O36 P1 O39 108.9(10) . .
O37 P1 O39 111.5(11) . .
W5 O5 Pr2 154.4(11) . .
W7 O7 Pr3 151.8(9) . .
W8 O8 Pr1 154.4(10) . 2_567
W10 O10 Pr1 143.1(10) . 2_667
W11 O11 Pr2 149.5(10) . 1_655
W10 O12 Pr1 137.4(10) . .
W5 O13 Pr1 156.0(10) . .
W11 O14 Pr1 140.1(9) . .
W8 O15 Pr1 155.8(10) . .
W7 O16 W9 123.2(9) . .
W3 O17 W2 124.5(9) . .
W7 O18 W3 151.8(10) . .
W8 O19 W5 146.8(10) . .
W6 O20 W5 128.2(9) . .
W10 O21 W11 123.9(9) . .
W7 O22 W8 129.4(9) . .
W4 O23 W11 153.9(11) . .
W1 O24 W3 125.2(10) . .
W1 O25 W11 155.6(10) . .
W2 O26 W10 154.4(10) . .
W9 O27 W10 152.1(11) . .
W7 O28 W6 153.6(11) . .
W3 O29 W6 150.2(12) . .
W9 O30 W8 125.6(9) . .
W6 O31 W4 122.5(9) . .
W9 O32 W2 149.4(11) . .
W4 O33 W1 147.2(11) . .
W2 O34 W1 125.4(9) . .
W4 O35 W5 124.4(9) . .
P1 O36 W3 129.8(10) . .
P1 O36 W2 124.5(10) . .
W3 O36 W2 89.6(6) . .
P1 O36 W1 123.5(10) . .
W3 O36 W1 88.9(6) . .
W2 O36 W1 88.3(6) . .
P1 O37 W5 127.9(10) . .
P1 O37 W4 124.2(10) . .
W5 O37 W4 89.3(6) . .
P1 O37 W6 126.3(10) . .
W5 O37 W6 89.7(6) . .
W4 O37 W6 87.0(6) . .
P1 O38 W8 128.0(10) . .
P1 O38 W9 124.9(10) . .
W8 O38 W9 89.2(6) . .
P1 O38 W7 126.1(10) . .
W8 O38 W7 89.4(6) . .
W9 O38 W7 86.7(6) . .
P1 O39 W10 129.5(10) . .
P1 O39 W11 128.8(10) . .
W10 O39 W11 90.6(6) . .
C12 O43 Pr2 149.9(19) . .
C12 O44 Pr1 167.8(19) . 2_567
C17 O45 Pr3 150.4(17) . .
C17 O46 Pr3 125.2(19) . 2_456
C1 O47 Pr1 151(2) . .
C1 O48 H48 109.5 . .
C5 O53 Pr2 173(2) . .
C5 O54 Pr2 137(2) . 2_577
C10 O55 Pr3 102.3(19) . 1_665
C10 O56 Pr3 89.7(19) . 1_665
C2 N1 C4 126(4) . .
C11 N2 C9 114(3) . .
C18 N3 C16 126(3) . .
O47 C1 O48 121(3) . .
O47 C1 C2 124(3) . .
O48 C1 C2 112(3) . .
N1 C2 C4 119(4) . 2_677
N1 C2 C1 116(3) . .
C4 C2 C1 123(4) 2_677 .
N1 C4 C2 113(4) . 2_677
N1 C4 H4 123.7 . .
C2 C4 H4 123.7 2_677 .
O53 C5 O54 126(3) . .
O53 C5 C6 118(3) . .
O54 C5 C6 115(3) . .
C11 C6 C7 117(3) . .
C11 C6 C5 119(3) . .
C7 C6 C5 124(3) . .
C8 C7 C6 119(3) . .
C8 C7 H7 120.5 . .
C6 C7 H7 120.5 . .
C7 C8 C9 123(3) . .
C7 C8 H8 118.4 . .
C9 C8 H8 118.4 . .
C8 C9 N2 118(3) . .
C8 C9 C10 123(3) . .
N2 C9 C10 118(3) . .
O56 C10 O55 121(3) . .
O56 C10 C9 122(3) . .
O55 C10 C9 117(3) . .
O56 C10 Pr3 66.6(17) . 1_665
O55 C10 Pr3 54.2(16) . 1_665
C9 C10 Pr3 165(2) . 1_665
C6 C11 N2 127(3) . .
C6 C11 H11 116.6 . .
N2 C11 H11 116.6 . .
O44 C12 O43 128(3) . .
O44 C12 C13 120(3) . .
O43 C12 C13 113(2) . .
C14 C13 C18 117(3) . .
C14 C13 C12 125(3) . .
C18 C13 C12 118(3) . .
C15 C14 C13 123(3) . .
C15 C14 H14 118.4 . .
C13 C14 H14 118.4 . .
C14 C15 C16 118(3) . .
C14 C15 H15 120.9 . .
C16 C15 H15 120.9 . .
N3 C16 C15 118(3) . .
N3 C16 C17 119(3) . .
C15 C16 C17 123(3) . .
O46 C17 O45 128(3) . .
O46 C17 C16 120(3) . .
O45 C17 C16 111(2) . .
N3 C18 C13 118(3) . .
N3 C18 H18 121.2 . .
C13 C18 H18 121.2 . .

loop_
_geom_bond_atom_site_label_1
_geom_bond_atom_site_label_2
_geom_bond_distance
_geom_bond_site_symmetry_2
Pr1 O47 2.36(2) .
Pr1 O15 2.413(18) .
Pr1 O44 2.414(18) 2_567
Pr1 O13 2.421(19) .
Pr1 O14 2.444(18) .
Pr1 O12 2.470(19) .
Pr1 O10 2.578(18) 2_667
Pr1 O8 2.578(16) 2_567
Pr2 O43 2.379(19) .
Pr2 O53 2.41(2) .
Pr2 O41 2.44(2) .
Pr2 O54 2.47(2) 2_577
Pr2 O5 2.543(17) .
Pr2 O11 2.574(18) 1_455
Pr2 O40 2.577(19) .
Pr2 O42 2.63(2) .
Pr2 O57 2.65(2) .
Pr3 O45 2.392(18) .
Pr3 O46 2.43(2) 2_456
Pr3 O50 2.48(2) .
Pr3 O51 2.51(3) .
Pr3 O55 2.53(2) 1_445
Pr3 O7 2.543(18) .
Pr3 O49 2.569(19) .
Pr3 O52 2.58(2) .
Pr3 O56 2.80(2) 1_445
Pr3 C10 3.05(3) 1_445
W1 O25 1.74(2) .
W1 O1 1.753(18) .
W1 O33 1.910(19) .
W1 O24 1.919(19) .
W1 O34 1.932(18) .
W1 O36 2.458(17) .
W2 O2 1.724(18) .
W2 O26 1.79(2) .
W2 O34 1.895(18) .
W2 O32 1.915(19) .
W2 O17 1.935(17) .
W2 O36 2.425(17) .
W3 O3 1.68(2) .
W3 O29 1.885(18) .
W3 O17 1.914(17) .
W3 O24 1.923(18) .
W3 O18 1.937(16) .
W3 O36 2.411(18) .
W4 O4 1.697(18) .
W4 O23 1.89(2) .
W4 O33 1.904(19) .
W4 O35 1.912(17) .
W4 O31 1.964(17) .
W4 O37 2.433(18) .
W5 O13 1.740(19) .
W5 O5 1.739(18) .
W5 O19 1.903(18) .
W5 O35 1.947(19) .
W5 O20 2.015(18) .
W5 O37 2.422(18) .
W6 O6 1.72(2) .
W6 O20 1.851(17) .
W6 O31 1.919(18) .
W6 O28 1.93(2) .
W6 O29 1.936(19) .
W6 O37 2.511(17) .
W7 O7 1.728(18) .
W7 O22 1.839(17) .
W7 O18 1.879(17) .
W7 O28 1.88(2) .
W7 O16 1.921(16) .
W7 O38 2.484(18) .
W8 O8 1.713(16) .
W8 O15 1.728(18) .
W8 O19 1.883(18) .
W8 O30 1.957(17) .
W8 O22 1.991(17) .
W8 O38 2.440(17) .
W9 O9 1.678(18) .
W9 O27 1.84(2) .
W9 O32 1.878(18) .
W9 O30 1.914(18) .
W9 O16 1.939(17) .
W9 O38 2.464(18) .
W10 O10 1.742(17) .
W10 O12 1.762(19) .
W10 O21 1.884(17) .
W10 O27 2.011(19) .
W10 O26 2.046(19) .
W10 O39 2.346(17) .
W11 O11 1.728(19) .
W11 O14 1.748(18) .
W11 O21 1.919(17) .
W11 O23 1.923(19) .
W11 O25 2.09(2) .
W11 O39 2.376(17) .
P1 O38 1.497(19) .
P1 O36 1.507(19) .
P1 O37 1.518(18) .
P1 O39 1.537(19) .
O8 Pr1 2.578(16) 2_567
O10 Pr1 2.578(18) 2_667
O11 Pr2 2.574(18) 1_655
O43 C12 1.25(3) .
O44 C12 1.24(3) .
O44 Pr1 2.414(18) 2_567
O45 C17 1.26(3) .
O46 C17 1.18(3) .
O46 Pr3 2.43(2) 2_456
O47 C1 1.23(3) .
O48 C1 1.32(4) .
O48 H48 0.8200 .
O53 C5 1.22(3) .
O54 C5 1.26(3) .
O54 Pr2 2.47(2) 2_577
O55 C10 1.25(4) .
O55 Pr3 2.53(2) 1_665
O56 C10 1.23(3) .
O56 Pr3 2.80(2) 1_665
N1 C2 1.32(5) .
N1 C4 1.37(5) .
N2 C11 1.38(3) .
N2 C9 1.39(4) .
N3 C18 1.34(4) .
N3 C16 1.37(3) .
C1 C2 1.49(5) .
C2 C4 1.45(5) 2_677
C4 C2 1.45(5) 2_677
C4 H4 0.9300 .
C5 C6 1.48(4) .
C6 C11 1.28(4) .
C6 C7 1.37(4) .
C7 C8 1.33(4) .
C7 H7 0.9300 .
C8 C9 1.35(4) .
C8 H8 0.9300 .
C9 C10 1.49(4) .
C10 Pr3 3.05(3) 1_665
C11 H11 0.9300 .
C12 C13 1.49(4) .
C13 C14 1.41(4) .
C13 C18 1.45(4) .
C14 C15 1.37(4) .
C14 H14 0.9300 .
C15 C16 1.43(4) .
C15 H15 0.9300 .
C16 C17 1.45(4) .
C18 H18 0.9300 .
